data_1512338
loop_
_publ_author_name
'Mundal, Devon A.'
'Sarpong, Richmond'

_publ_section_title
;
 Synthetic Studies toward the Citrinadin A and B Core Architecture.
;
_journal_issue 19
_journal_name_full 'Organic letters'
_journal_page_first 4952
_journal_page_last 4955
_journal_paper_doi 10.1021/ol402177a
_journal_volume 15
_journal_year 2013
_chemical_formula_sum 'C26 H32 N2 O5'
_chemical_formula_weight 452.54
_chemical_name_common DM02-46
_chemical_name_systematic
;
 sarpong35
;
_space_group.centring_type P

_space_group_IT_number 14
_space_group.IT_number 14

_symmetry_cell_setting monoclinic
_symmetry_space_group_name_Hall '-P 2ybc'
_symmetry_space_group_name_H-M 'P 1 21/c 1'
_atom_sites_solution_hydrogens geom
_atom_sites_solution_primary direct
_atom_sites_solution_secondary difmap
_audit_creation_method SHELXL-97
_cell_angle_alpha 90.00
_cell_angle_beta 90.555(2)
_cell_angle_gamma 90.00
_cell_formula_units_Z 4
_cell_length_a 15.0275(6)
_cell_length_b 6.8288(3)
_cell_length_c 22.9400(9)
_cell_measurement_reflns_used 9976
_cell_measurement_temperature 100(2)
_cell_measurement_theta_max 68.22
_cell_measurement_theta_min 2.94
_cell_volume 2353.99(17)
_computing_cell_refinement 'Bruker SAINT'
_computing_data_collection 'Bruker APEX2'
_computing_data_reduction 'Bruker SAINT'
_computing_molecular_graphics ORTEP-32
_computing_publication_material WinGX
_computing_structure_refinement SHELXL-97
_computing_structure_solution SIR-2011
_diffrn_ambient_temperature 100(2)
_diffrn_detector_area_resol_mean 8.366
_diffrn_measured_fraction_theta_full 1.000
_diffrn_measured_fraction_theta_max 0.998
_diffrn_measurement_device_type 'Bruker APEX-II CCD'
_diffrn_measurement_method 'phi and omega scans'
_diffrn_radiation_monochromator 'HELIOS multilayer mirrors'
_diffrn_radiation_source 'microfocus rotating anode'
_diffrn_radiation_type CuK\a
_diffrn_radiation_wavelength 1.54178
_diffrn_reflns_av_R_equivalents 0.0252
_diffrn_reflns_av_sigmaI/netI 0.0142
_diffrn_reflns_limit_h_max 18
_diffrn_reflns_limit_h_min -18
_diffrn_reflns_limit_k_max 8
_diffrn_reflns_limit_k_min -8
_diffrn_reflns_limit_l_max 27
_diffrn_reflns_limit_l_min -27
_diffrn_reflns_number 31719
_diffrn_reflns_theta_full 67.00
_diffrn_reflns_theta_max 68.31
_diffrn_reflns_theta_min 3.85
_exptl_absorpt_coefficient_mu 0.718
_exptl_absorpt_correction_T_max 0.9858
_exptl_absorpt_correction_T_min 0.9188
_exptl_absorpt_correction_type multi-scan
_exptl_absorpt_process_details SADABS
_exptl_crystal_colour colorless
_exptl_crystal_density_diffrn 1.277
_exptl_crystal_density_method 'not measured'
_exptl_crystal_description needle
_exptl_crystal_F_000 968
_exptl_crystal_size_max 0.12
_exptl_crystal_size_mid 0.04
_exptl_crystal_size_min 0.02
_refine_diff_density_max 0.295
_refine_diff_density_min -0.178
_refine_diff_density_rms 0.034
_refine_ls_extinction_method none
_refine_ls_goodness_of_fit_ref 1.015
_refine_ls_hydrogen_treatment constr
_refine_ls_matrix_type full
_refine_ls_number_parameters 303
_refine_ls_number_reflns 4300
_refine_ls_number_restraints 0
_refine_ls_restrained_S_all 1.015
_refine_ls_R_factor_all 0.0354
_refine_ls_R_factor_gt 0.0327
_refine_ls_shift/su_max 0.000
_refine_ls_shift/su_mean 0.000
_refine_ls_structure_factor_coef Fsqd
_refine_ls_weighting_details 'calc w=1/[\s^2^(Fo^2^)+(0.0386P)^2^+1.0670P] where P=(Fo^2^+2Fc^2^)/3'
_refine_ls_weighting_scheme calc
_refine_ls_wR_factor_gt 0.0813
_refine_ls_wR_factor_ref 0.0835
_reflns_number_gt 3959
_reflns_number_total 4300
_reflns_threshold_expression >2sigma(I)
_cod_data_source_file ol402177a_si_003.cif
_cod_data_source_block sarpong35
_cod_depositor_comments
;
The following automatic conversions were performed:

'_symmetry_cell_setting' value 'Monoclinic' changed to 'monoclinic'
according to /home/saulius/struct/CIF-dictionaries/cif_core.dic
dictionary named 'cif_core.dic' version 2.4.2 from 2011-04-26.

Automatic conversion script
Id: cif_fix_values 1891 2012-01-12 08:04:46Z andrius 

The following automatic conversions were performed:

'_space_group.centring_type' value 'primitive' was replaced with the
value 'P' as specified in the replacement file
'/home/antanas/src/cod-tools/trunk/data/replacement-values/replacement_values.lst'.

Automatic conversion script
Id: cif_fix_values 5642 2017-10-24 12:04:52Z antanas 
;
_cod_original_sg_symbol_H-M P2(1)/c
_cod_database_code 1512338

loop_
_symmetry_equiv_pos_as_xyz
'x, y, z'
'-x, y+1/2, -z+1/2'
'-x, -y, -z'
'x, -y-1/2, z-1/2'

loop_
_atom_site_label
_atom_site_type_symbol
_atom_site_fract_x
_atom_site_fract_y
_atom_site_fract_z
_atom_site_U_iso_or_equiv
_atom_site_adp_type
_atom_site_occupancy
_atom_site_symmetry_multiplicity
_atom_site_calc_flag
_atom_site_refinement_flags
C1 C -0.15985(8) -0.36181(17) 0.31348(5) 0.0197(2) Uani 1 1 d .
C2 C -0.25712(8) -0.32310(18) 0.32551(5) 0.0234(3) Uani 1 1 d .
H2A H -0.2789 -0.4250 0.3525 0.028 Uiso 1 1 calc R
H2B H -0.2910 -0.3365 0.2885 0.028 Uiso 1 1 calc R
C3 C -0.27696(8) -0.12331(19) 0.35151(6) 0.0260(3) Uani 1 1 d .
H3A H -0.2571 -0.1195 0.3928 0.031 Uiso 1 1 calc R
H3B H -0.3418 -0.0982 0.3501 0.031 Uiso 1 1 calc R
C4 C -0.22837(8) 0.03246(18) 0.31681(5) 0.0232(3) Uani 1 1 d .
H4A H -0.2427 0.1634 0.3327 0.028 Uiso 1 1 calc R
H4B H -0.2489 0.0284 0.2757 0.028 Uiso 1 1 calc R
C5 C -0.12810(7) 0.00064(16) 0.31944(5) 0.0184(2) Uani 1 1 d .
H5 H -0.1015 0.0809 0.2876 0.022 Uiso 1 1 calc R
C6 C -0.08549(7) 0.06931(17) 0.37712(5) 0.0200(2) Uani 1 1 d .
H6A H -0.0879 0.2140 0.3792 0.024 Uiso 1 1 calc R
H6B H -0.1198 0.0162 0.4102 0.024 Uiso 1 1 calc R
C7 C 0.01046(7) 0.00279(17) 0.38245(5) 0.0182(2) Uani 1 1 d .
C8 C 0.08656(7) 0.13578(17) 0.40300(5) 0.0191(2) Uani 1 1 d .
C9 C 0.17337(7) 0.00656(17) 0.38868(5) 0.0194(2) Uani 1 1 d .
C10 C 0.14435(7) -0.13093(17) 0.33830(5) 0.0194(2) Uani 1 1 d .
H10A H 0.1595 -0.0732 0.3001 0.023 Uiso 1 1 calc R
H10B H 0.1738 -0.2601 0.3419 0.023 Uiso 1 1 calc R
C11 C 0.04537(7) -0.15075(16) 0.34443(5) 0.0179(2) Uani 1 1 d .
C12 C -0.01076(7) -0.23931(17) 0.29688(5) 0.0181(2) Uani 1 1 d .
H12A H 0.0053 -0.1804 0.2590 0.022 Uiso 1 1 calc R
H12B H 0.0009 -0.3818 0.2947 0.022 Uiso 1 1 calc R
C13 C 0.08400(8) 0.32344(18) 0.36633(5) 0.0238(3) Uani 1 1 d .
H13A H 0.0894 0.2898 0.3250 0.036 Uiso 1 1 calc R
H13B H 0.1334 0.4089 0.3780 0.036 Uiso 1 1 calc R
H13C H 0.0275 0.3915 0.3726 0.036 Uiso 1 1 calc R
C14 C 0.07954(8) 0.18967(18) 0.46742(5) 0.0232(3) Uani 1 1 d .
H14A H 0.0264 0.2703 0.4733 0.035 Uiso 1 1 calc R
H14B H 0.1326 0.2634 0.4795 0.035 Uiso 1 1 calc R
H14C H 0.0751 0.0699 0.4908 0.035 Uiso 1 1 calc R
C15 C 0.24964(8) 0.13900(17) 0.36856(5) 0.0213(2) Uani 1 1 d .
C16 C 0.29556(8) -0.00144(18) 0.45563(5) 0.0213(2) Uani 1 1 d .
C17 C 0.34789(8) -0.05957(19) 0.50272(5) 0.0250(3) Uani 1 1 d .
H17 H 0.4020 0.0055 0.5121 0.030 Uiso 1 1 calc R
C18 C 0.31779(8) -0.21687(19) 0.53548(5) 0.0267(3) Uani 1 1 d .
H18 H 0.3517 -0.2593 0.5683 0.032 Uiso 1 1 calc R
C19 C 0.23925(8) -0.31323(19) 0.52132(5) 0.0257(3) Uani 1 1 d .
H19 H 0.2208 -0.4223 0.5439 0.031 Uiso 1 1 calc R
C20 C 0.18710(8) -0.25122(18) 0.47419(5) 0.0227(3) Uani 1 1 d .
H20 H 0.1331 -0.3166 0.4647 0.027 Uiso 1 1 calc R
C21 C 0.21524(7) -0.09279(17) 0.44131(5) 0.0201(2) Uani 1 1 d .
C22 C 0.39332(8) 0.25531(19) 0.41119(5) 0.0246(3) Uani 1 1 d .
C23 C 0.45369(8) 0.5467(2) 0.36476(6) 0.0273(3) Uani 1 1 d .
C24 C 0.50606(9) 0.6225(2) 0.41710(6) 0.0309(3) Uani 1 1 d .
H24A H 0.4654 0.6865 0.4443 0.046 Uiso 1 1 calc R
H24B H 0.5507 0.7170 0.4040 0.046 Uiso 1 1 calc R
H24C H 0.5358 0.5127 0.4367 0.046 Uiso 1 1 calc R
C25 C 0.50978(9) 0.4285(2) 0.32266(6) 0.0371(3) Uani 1 1 d .
H25A H 0.5402 0.3230 0.3439 0.056 Uiso 1 1 calc R
H25B H 0.5540 0.5141 0.3047 0.056 Uiso 1 1 calc R
H25C H 0.4713 0.3721 0.2923 0.056 Uiso 1 1 calc R
C26 C 0.40563(10) 0.7125(2) 0.33368(7) 0.0366(3) Uani 1 1 d .
H26A H 0.3718 0.6599 0.3004 0.055 Uiso 1 1 calc R
H26B H 0.4492 0.8080 0.3198 0.055 Uiso 1 1 calc R
H26C H 0.3648 0.7765 0.3607 0.055 Uiso 1 1 calc R
N1 N -0.10501(6) -0.20586(14) 0.30791(4) 0.0181(2) Uani 1 1 d .
N2 N 0.31248(6) 0.15056(15) 0.41462(4) 0.0223(2) Uani 1 1 d .
O1 O -0.13352(6) -0.53095(12) 0.30664(4) 0.02460(19) Uani 1 1 d .
O2 O 0.01944(5) -0.19823(11) 0.40339(3) 0.01903(18) Uani 1 1 d .
O3 O 0.25799(6) 0.21311(13) 0.32138(4) 0.0272(2) Uani 1 1 d .
O4 O 0.46233(6) 0.19450(14) 0.43110(4) 0.0339(2) Uani 1 1 d .
O5 O 0.37838(5) 0.42415(13) 0.38459(4) 0.0257(2) Uani 1 1 d .

loop_
_atom_site_aniso_label
_atom_site_aniso_U_11
_atom_site_aniso_U_22
_atom_site_aniso_U_33
_atom_site_aniso_U_23
_atom_site_aniso_U_13
_atom_site_aniso_U_12
C1 0.0221(6) 0.0203(6) 0.0166(5) 0.0006(4) -0.0026(4) -0.0030(5)
C2 0.0200(6) 0.0237(6) 0.0266(6) 0.0009(5) 0.0005(5) -0.0061(5)
C3 0.0177(6) 0.0277(7) 0.0327(7) -0.0019(5) 0.0031(5) -0.0026(5)
C4 0.0186(6) 0.0213(6) 0.0295(6) 0.0003(5) -0.0021(5) 0.0007(5)
C5 0.0175(5) 0.0167(5) 0.0211(5) 0.0017(4) -0.0004(4) -0.0008(4)
C6 0.0193(6) 0.0184(6) 0.0222(6) -0.0016(5) -0.0005(4) 0.0004(4)
C7 0.0198(6) 0.0167(5) 0.0181(5) 0.0020(4) -0.0018(4) -0.0008(4)
C8 0.0186(5) 0.0182(6) 0.0207(6) 0.0008(4) -0.0028(4) -0.0006(4)
C9 0.0187(5) 0.0197(6) 0.0197(5) 0.0013(5) -0.0019(4) -0.0012(4)
C10 0.0180(5) 0.0200(6) 0.0200(5) 0.0003(4) -0.0015(4) -0.0006(4)
C11 0.0185(5) 0.0171(5) 0.0181(5) 0.0024(4) -0.0007(4) -0.0004(4)
C12 0.0173(5) 0.0175(5) 0.0196(5) -0.0005(4) -0.0006(4) 0.0002(4)
C13 0.0245(6) 0.0198(6) 0.0270(6) 0.0028(5) -0.0041(5) -0.0022(5)
C14 0.0239(6) 0.0232(6) 0.0224(6) -0.0027(5) -0.0030(5) -0.0004(5)
C15 0.0192(5) 0.0214(6) 0.0231(6) -0.0010(5) -0.0015(4) -0.0012(5)
C16 0.0202(6) 0.0219(6) 0.0218(6) -0.0024(5) -0.0007(4) 0.0020(5)
C17 0.0211(6) 0.0290(6) 0.0247(6) -0.0043(5) -0.0049(5) 0.0031(5)
C18 0.0268(6) 0.0317(7) 0.0214(6) -0.0002(5) -0.0055(5) 0.0091(5)
C19 0.0288(6) 0.0247(6) 0.0235(6) 0.0034(5) -0.0008(5) 0.0048(5)
C20 0.0221(6) 0.0227(6) 0.0231(6) 0.0005(5) -0.0017(4) 0.0007(5)
C21 0.0191(5) 0.0212(6) 0.0200(5) -0.0018(5) -0.0016(4) 0.0027(5)
C22 0.0200(6) 0.0253(6) 0.0284(6) -0.0036(5) -0.0018(5) -0.0024(5)
C23 0.0210(6) 0.0301(7) 0.0310(6) -0.0016(5) 0.0030(5) -0.0082(5)
C24 0.0265(6) 0.0311(7) 0.0351(7) -0.0044(6) 0.0008(5) -0.0095(5)
C25 0.0287(7) 0.0483(9) 0.0343(7) -0.0086(7) 0.0054(6) -0.0060(6)
C26 0.0336(7) 0.0356(8) 0.0405(8) 0.0064(6) 0.0002(6) -0.0089(6)
N1 0.0163(5) 0.0175(5) 0.0204(5) -0.0006(4) -0.0014(4) -0.0007(4)
N2 0.0179(5) 0.0243(5) 0.0246(5) 0.0009(4) -0.0039(4) -0.0029(4)
O1 0.0257(4) 0.0177(4) 0.0304(5) -0.0010(3) -0.0011(3) -0.0023(3)
O2 0.0212(4) 0.0173(4) 0.0186(4) 0.0015(3) -0.0003(3) -0.0003(3)
O3 0.0263(4) 0.0317(5) 0.0236(4) 0.0042(4) -0.0017(3) -0.0085(4)
O4 0.0197(4) 0.0351(5) 0.0466(6) 0.0043(4) -0.0085(4) -0.0032(4)
O5 0.0181(4) 0.0243(4) 0.0347(5) 0.0006(4) -0.0006(3) -0.0046(3)

loop_
_atom_type_symbol
_atom_type_description
_atom_type_scat_dispersion_real
_atom_type_scat_dispersion_imag
_atom_type_scat_source
C C 0.0181 0.0091 'International Tables Vol C Tables 4.2.6.8 and 6.1.1.4'
H H 0.0000 0.0000 'International Tables Vol C Tables 4.2.6.8 and 6.1.1.4'
N N 0.0311 0.0180 'International Tables Vol C Tables 4.2.6.8 and 6.1.1.4'
O O 0.0492 0.0322 'International Tables Vol C Tables 4.2.6.8 and 6.1.1.4'

loop_
_geom_angle_atom_site_label_1
_geom_angle_atom_site_label_2
_geom_angle_atom_site_label_3
_geom_angle
O1 C1 N1 121.96(11)
O1 C1 C2 119.94(10)
N1 C1 C2 118.03(10)
C1 C2 C3 114.95(10)
C1 C2 H2A 108.5
C3 C2 H2A 108.5
C1 C2 H2B 108.5
C3 C2 H2B 108.5
H2A C2 H2B 107.5
C2 C3 C4 109.01(10)
C2 C3 H3A 109.9
C4 C3 H3A 109.9
C2 C3 H3B 109.9
C4 C3 H3B 109.9
H3A C3 H3B 108.3
C3 C4 C5 111.08(10)
C3 C4 H4A 109.4
C5 C4 H4A 109.4
C3 C4 H4B 109.4
C5 C4 H4B 109.4
H4A C4 H4B 108.0
N1 C5 C4 111.30(9)
N1 C5 C6 110.42(9)
C4 C5 C6 113.22(9)
N1 C5 H5 107.2
C4 C5 H5 107.2
C6 C5 H5 107.2
C7 C6 C5 111.47(9)
C7 C6 H6A 109.3
C5 C6 H6A 109.3
C7 C6 H6B 109.3
C5 C6 H6B 109.3
H6A C6 H6B 108.0
O2 C7 C11 59.36(7)
O2 C7 C6 113.15(9)
C11 C7 C6 120.83(10)
O2 C7 C8 112.96(9)
C11 C7 C8 109.71(9)
C6 C7 C8 123.66(10)
C14 C8 C7 112.48(9)
C14 C8 C13 109.14(10)
C7 C8 C13 108.19(9)
C14 C8 C9 113.13(9)
C7 C8 C9 102.48(9)
C13 C8 C9 111.22(9)
C21 C9 C15 101.41(9)
C21 C9 C10 115.76(10)
C15 C9 C10 109.78(9)
C21 C9 C8 114.41(9)
C15 C9 C8 110.31(9)
C10 C9 C8 105.16(9)
C11 C10 C9 104.87(9)
C11 C10 H10A 110.8
C9 C10 H10A 110.8
C11 C10 H10B 110.8
C9 C10 H10B 110.8
H10A C10 H10B 108.8
O2 C11 C7 60.18(7)
O2 C11 C12 115.76(9)
C7 C11 C12 121.32(10)
O2 C11 C10 112.55(9)
C7 C11 C10 110.62(9)
C12 C11 C10 121.25(10)
N1 C12 C11 110.53(9)
N1 C12 H12A 109.5
C11 C12 H12A 109.5
N1 C12 H12B 109.5
C11 C12 H12B 109.5
H12A C12 H12B 108.1
C8 C13 H13A 109.5
C8 C13 H13B 109.5
H13A C13 H13B 109.5
C8 C13 H13C 109.5
H13A C13 H13C 109.5
H13B C13 H13C 109.5
C8 C14 H14A 109.5
C8 C14 H14B 109.5
H14A C14 H14B 109.5
C8 C14 H14C 109.5
H14A C14 H14C 109.5
H14B C14 H14C 109.5
O3 C15 N2 125.10(11)
O3 C15 C9 127.12(10)
N2 C15 C9 107.69(9)
C17 C16 C21 122.53(11)
C17 C16 N2 128.21(11)
C21 C16 N2 109.25(10)
C16 C17 C18 117.21(11)
C16 C17 H17 121.4
C18 C17 H17 121.4
C19 C18 C17 121.40(11)
C19 C18 H18 119.3
C17 C18 H18 119.3
C18 C19 C20 120.52(12)
C18 C19 H19 119.7
C20 C19 H19 119.7
C21 C20 C19 119.09(11)
C21 C20 H20 120.5
C19 C20 H20 120.5
C20 C21 C16 119.23(11)
C20 C21 C9 130.96(11)
C16 C21 C9 109.81(10)
O4 C22 O5 128.16(12)
O4 C22 N2 122.86(12)
O5 C22 N2 108.96(10)
O5 C23 C26 101.78(10)
O5 C23 C24 109.91(10)
C26 C23 C24 110.97(11)
O5 C23 C25 108.94(11)
C26 C23 C25 111.23(12)
C24 C23 C25 113.37(11)
C23 C24 H24A 109.5
C23 C24 H24B 109.5
H24A C24 H24B 109.5
C23 C24 H24C 109.5
H24A C24 H24C 109.5
H24B C24 H24C 109.5
C23 C25 H25A 109.5
C23 C25 H25B 109.5
H25A C25 H25B 109.5
C23 C25 H25C 109.5
H25A C25 H25C 109.5
H25B C25 H25C 109.5
C23 C26 H26A 109.5
C23 C26 H26B 109.5
H26A C26 H26B 109.5
C23 C26 H26C 109.5
H26A C26 H26C 109.5
H26B C26 H26C 109.5
C1 N1 C12 119.09(10)
C1 N1 C5 126.16(9)
C12 N1 C5 114.25(9)
C15 N2 C22 123.76(10)
C15 N2 C16 109.31(9)
C22 N2 C16 124.37(10)
C11 O2 C7 60.47(7)
C22 O5 C23 120.46(10)

loop_
_geom_bond_atom_site_label_1
_geom_bond_atom_site_label_2
_geom_bond_distance
C1 O1 1.2315(15)
C1 N1 1.3534(15)
C1 C2 1.5134(16)
C2 C3 1.5197(17)
C2 H2A 0.9900
C2 H2B 0.9900
C3 C4 1.5197(17)
C3 H3A 0.9900
C3 H3B 0.9900
C4 C5 1.5230(15)
C4 H4A 0.9900
C4 H4B 0.9900
C5 N1 1.4768(14)
C5 C6 1.5374(15)
C5 H5 1.0000
C6 C7 1.5157(15)
C6 H6A 0.9900
C6 H6B 0.9900
C7 O2 1.4601(13)
C7 C11 1.4643(16)
C7 C8 1.5311(15)
C8 C14 1.5275(16)
C8 C13 1.5333(16)
C8 C9 1.6113(16)
C9 C21 1.5162(15)
C9 C15 1.5346(16)
C9 C10 1.5485(16)
C10 C11 1.5016(15)
C10 H10A 0.9900
C10 H10B 0.9900
C11 O2 1.4480(13)
C11 C12 1.4998(15)
C12 N1 1.4591(14)
C12 H12A 0.9900
C12 H12B 0.9900
C13 H13A 0.9800
C13 H13B 0.9800
C13 H13C 0.9800
C14 H14A 0.9800
C14 H14B 0.9800
C14 H14C 0.9800
C15 O3 1.2026(15)
C15 N2 1.4124(15)
C16 C17 1.3879(17)
C16 C21 1.3950(16)
C16 N2 1.4254(16)
C17 C18 1.3892(19)
C17 H17 0.9500
C18 C19 1.3870(18)
C18 H18 0.9500
C19 C20 1.3951(17)
C19 H19 0.9500
C20 C21 1.3873(17)
C20 H20 0.9500
C22 O4 1.2030(15)
C22 O5 1.3226(16)
C22 N2 1.4127(15)
C23 O5 1.4826(14)
C23 C26 1.517(2)
C23 C24 1.5200(18)
C23 C25 1.5202(18)
C24 H24A 0.9800
C24 H24B 0.9800
C24 H24C 0.9800
C25 H25A 0.9800
C25 H25B 0.9800
C25 H25C 0.9800
C26 H26A 0.9800
C26 H26B 0.9800
C26 H26C 0.9800
